data_7150323
loop_
_publ_author_name
'Taneda, Masatsugu'
'Amimoto, Kiichi'
'Koyama, Hiroyuki'
'Kawato, Toshio'

_publ_section_title
;
 Photochromism of polymorphic
 4,4'-methylenebis(N-salicylidene-2,6-diisopropylaniline) crystals.
;
_journal_issue 4
_journal_name_full 'Organic &amp; biomolecular chemistry'
_journal_page_first 499
_journal_page_last 504
_journal_paper_doi 10.1039/b311669g
_journal_volume 2
_journal_year 2004
_chemical_compound_source 'synthesis as described'
_chemical_formula_moiety 'C39 H46 N2 O2'
_chemical_formula_sum 'C39 H46 N2 O2'
_chemical_formula_weight 574.80
_chemical_name_systematic
;
4,4'-methylenebis(N-salicylidene-2,6-diisopropylaniline)
;
_space_group_IT_number 14
_symmetry_cell_setting monoclinic
_symmetry_Int_Tables_number 14
_symmetry_space_group_name_Hall '-P 2yn'
_symmetry_space_group_name_H-M 'P 1 21/n 1'
_audit_creation_date 2003-05-09
_audit_creation_method 'CrystalStructure v3.00'
_cell_angle_alpha 90
_cell_angle_beta 103.22(1)
_cell_angle_gamma 90
_cell_formula_units_Z 4
_cell_length_a 18.991(4)
_cell_length_b 6.010(4)
_cell_length_c 31.619(4)
_cell_measurement_reflns_used 25
_cell_measurement_temperature 296(2)
_cell_measurement_theta_max 12.1
_cell_measurement_theta_min 10.1
_cell_measurement_wavelength 0.71073
_cell_volume 3513(2)
_computing_cell_refinement 'Rigaku AFC-7R'
_computing_data_collection 'Rigaku AFC-7R'
_computing_data_reduction 'CrystalStructure v3.00'
_computing_molecular_graphics 'CrystalStructure v3.00'
_computing_publication_material 'CrystalStructure v3.00'
_computing_structure_refinement CRYSTALS
_computing_structure_solution SIR88
_diffrn_ambient_temperature 296(2)
_diffrn_measured_fraction_theta_full 0.8529
_diffrn_measured_fraction_theta_max 0.8529
_diffrn_radiation_monochromator graphite
_diffrn_radiation_probe x-ray
_diffrn_radiation_type MoK\a
_diffrn_radiation_wavelength 0.71073
_diffrn_reflns_av_R_equivalents 0.663
_diffrn_reflns_limit_h_max 20
_diffrn_reflns_limit_h_min 0
_diffrn_reflns_limit_k_max 7
_diffrn_reflns_limit_k_min 0
_diffrn_reflns_limit_l_max 36
_diffrn_reflns_limit_l_min -37
_diffrn_reflns_number 6062
_diffrn_reflns_theta_full 25.02
_diffrn_reflns_theta_max 25.02
_exptl_absorpt_coefficient_mu 0.066
_exptl_absorpt_correction_type none
_exptl_crystal_colour yellow
_exptl_crystal_density_diffrn 1.087
_exptl_crystal_density_method 'not measured'
_exptl_crystal_description prismatic
_exptl_crystal_F_000 1240.00
_exptl_crystal_size_max 0.30
_exptl_crystal_size_mid 0.30
_exptl_crystal_size_min 0.20
_refine_diff_density_max 0.38
_refine_diff_density_min -0.35
_refine_ls_goodness_of_fit_ref 1.189
_refine_ls_hydrogen_treatment refall
_refine_ls_matrix_type full
_refine_ls_number_parameters 434
_refine_ls_number_reflns 1907
_refine_ls_number_restraints 0
_refine_ls_R_factor_gt 0.0770
_refine_ls_shift/su_max 0.0030
_refine_ls_structure_factor_coef F
_refine_ls_weighting_details 'w = 1/[0.0007Fo^2^ + 3.2500\s^2^(Fo) + 0.5000]'
_refine_ls_weighting_scheme calc
_refine_ls_wR_factor_ref 0.1050
_reflns_number_gt 1907
_reflns_number_total 5840
_reflns_threshold_expression F^2^>2.0\s(F^2^)
_cod_data_source_file b311669g.txt
_cod_data_source_block 4b
_cod_original_cell_volume 3512.9(3)
_cod_original_sg_symbol_H-M P121/n1
_cod_database_code 7150323

loop_
_symmetry_equiv_pos_as_xyz
x,y,z
-x,-y,-z
-x+1/2,y+1/2,-z+1/2
x+1/2,-y+1/2,z+1/2

loop_
_atom_site_label
_atom_site_type_symbol
_atom_site_fract_x
_atom_site_fract_y
_atom_site_fract_z
_atom_site_U_iso_or_equiv
_atom_site_adp_type
_atom_site_occupancy
_atom_site_symmetry_multiplicity
_atom_site_calc_flag
_atom_site_refinement_flags
_atom_site_disorder_assembly
_atom_site_disorder_group
O1 O -0.0844(4) -0.087(1) 0.8633(3) 0.103(3) Uani 1.00 1 d . . .
O2 O 0.6022(4) -0.319(1) 0.8316(3) 0.098(3) Uani 1.00 1 d . . .
N1 N 0.5178(4) -0.003(1) 0.8484(3) 0.059(3) Uani 1.00 1 d . . .
N2 N 0.0208(4) 0.180(1) 0.8945(3) 0.057(3) Uani 1.00 1 d . . .
C1 C -0.1034(5) 0.279(2) 0.8874(4) 0.059(4) Uani 1.00 1 d . . .
C2 C -0.1296(5) 0.076(2) 0.8708(4) 0.066(4) Uani 1.00 1 d . . .
C3 C -0.2033(6) 0.037(2) 0.8604(4) 0.100(5) Uani 1.00 1 d . . .
C4 C -0.2507(7) 0.199(3) 0.8661(5) 0.096(5) Uani 1.00 1 d . . .
C5 C -0.2269(6) 0.400(3) 0.8830(4) 0.088(5) Uani 1.00 1 d . . .
C6 C -0.1522(5) 0.445(2) 0.8941(4) 0.078(4) Uani 1.00 1 d . . .
C7 C -0.0260(5) 0.325(2) 0.8992(3) 0.059(4) Uani 1.00 1 d . . .
C8 C 0.0963(5) 0.236(2) 0.9062(3) 0.055(4) Uani 1.00 1 d . . .
C9 C 0.1383(5) 0.136(2) 0.9428(4) 0.064(4) Uani 1.00 1 d . . .
C10 C 0.1056(6) -0.010(2) 0.9727(4) 0.083(4) Uani 1.00 1 d . . .
C11 C 0.1477(8) -0.220(2) 0.9865(5) 0.138(7) Uani 1.00 1 d . . .
C12 C 0.0932(8) 0.120(2) 1.0104(4) 0.123(6) Uani 1.00 1 d . . .
C13 C 0.2130(6) 0.189(2) 0.9539(4) 0.075(4) Uani 1.00 1 d . . .
C14 C 0.2426(5) 0.328(2) 0.9286(4) 0.080(4) Uani 1.00 1 d . . .
C15 C 0.1997(5) 0.422(2) 0.8912(4) 0.072(4) Uani 1.00 1 d . . .
C16 C 0.1254(5) 0.375(2) 0.8785(3) 0.061(4) Uani 1.00 1 d . . .
C17 C 0.0806(5) 0.470(2) 0.8369(4) 0.073(4) Uani 1.00 1 d . . .
C18 C 0.088(1) 0.337(3) 0.7996(5) 0.197(9) Uani 1.00 1 d . . .
C19 C 0.0974(8) 0.702(3) 0.8287(6) 0.197(9) Uani 1.00 1 d . . .
C20 C 0.5790(5) 0.025(2) 0.7905(3) 0.056(4) Uani 1.00 1 d . . .
C21 C 0.6106(5) -0.188(2) 0.7982(4) 0.070(4) Uani 1.00 1 d . . .
C22 C 0.6560(6) -0.265(2) 0.7710(4) 0.082(5) Uani 1.00 1 d . . .
C23 C 0.6679(7) -0.139(3) 0.7382(4) 0.090(5) Uani 1.00 1 d . . .
C24 C 0.6363(7) 0.068(3) 0.7306(4) 0.103(6) Uani 1.00 1 d . . .
C25 C 0.5917(5) 0.148(2) 0.7561(4) 0.079(4) Uani 1.00 1 d . . .
C26 C 0.5321(5) 0.107(2) 0.8182(4) 0.055(3) Uani 1.00 1 d . . .
C27 C 0.4690(5) 0.091(2) 0.8727(4) 0.063(4) Uani 1.00 1 d . . .
C28 C 0.3949(5) 0.051(2) 0.8575(3) 0.052(3) Uani 1.00 1 d . . .
C29 C 0.3662(5) -0.085(2) 0.8177(4) 0.068(4) Uani 1.00 1 d . . .
C30 C 0.3645(9) -0.328(3) 0.8274(6) 0.185(9) Uani 1.00 1 d . . .
C31 C 0.2939(7) -0.012(3) 0.7923(5) 0.152(7) Uani 1.00 1 d . . .
C32 C 0.3478(5) 0.139(2) 0.8810(3) 0.062(4) Uani 1.00 1 d . . .
C33 C 0.3720(5) 0.264(2) 0.9165(4) 0.082(5) Uani 1.00 1 d . . .
C34 C 0.4468(5) 0.300(2) 0.9322(4) 0.112(5) Uani 1.00 1 d . . .
C35 C 0.4945(5) 0.208(2) 0.9097(4) 0.096(5) Uani 1.00 1 d . . .
C36 C 0.5766(6) 0.249(4) 0.9261(6) 0.155(8) Uani 1.00 1 d . . .
C37 C 0.6026(8) 0.123(3) 0.9660(9) 0.29(1) Uani 1.00 1 d . . .
C38 C 0.5966(7) 0.482(3) 0.9348(5) 0.147(7) Uani 1.00 1 d . . .
C39 C 0.3231(4) 0.386(2) 0.9425(4) 0.112(5) Uani 1.00 1 d . . .
H1 H -0.2173(6) -0.088(2) 0.8479(4) 0.119(6) Uiso 1.00 1 c . . .
H2 H -0.3117(7) 0.219(3) 0.8475(5) 0.114(5) Uiso 1.00 1 c . . .
H3 H -0.2528(6) 0.570(3) 0.8890(4) 0.107(5) Uiso 1.00 1 c . . .
H4 H 0.2350(6) 0.119(2) 0.9814(4) 0.090(5) Uiso 1.00 1 c . . .
H5 H 0.0614(6) -0.099(2) 0.9613(4) 0.099(5) Uiso 1.00 1 c . . .
H6 H 0.7034(7) -0.202(3) 0.7165(4) 0.112(6) Uiso 1.00 1 c . . .
H7 H 0.6379(7) 0.091(3) 0.7090(4) 0.129(6) Uiso 1.00 1 c . . .
H10 H 0.0294(5) 0.445(2) 0.8294(4) 0.088(4) Uiso 1.00 1 c . . .
H14 H -0.0262(4) -0.046(1) 0.8810(3) 0.125(4) Uiso 1.00 1 c . . .
H17 H 0.3401(4) 0.356(2) 0.9725(4) 0.134(7) Uiso 1.00 1 c . . .
H18 H 0.1548(8) 0.173(2) 1.0250(4) 0.159(7) Uiso 1.00 1 c . . .
H19 H 0.0695(8) 0.304(2) 1.0089(4) 0.159(7) Uiso 1.00 1 c . . .
H20 H 0.0725(8) 0.086(2) 1.0209(4) 0.159(7) Uiso 1.00 1 c . . .
H23 H 0.6715(6) -0.433(2) 0.7720(4) 0.104(5) Uiso 1.00 1 c . . .
H24 H 0.5144(5) 0.250(2) 0.8055(4) 0.066(4) Uiso 1.00 1 c . . .
H27 H 0.2901(5) 0.131(2) 0.8623(3) 0.074(4) Uiso 1.00 1 c . . .
H28 H 0.4580(5) 0.331(2) 0.9556(4) 0.133(7) Uiso 1.00 1 c . . .
H30 H 0.5819(5) 0.304(2) 0.7556(4) 0.095(5) Uiso 1.00 1 c . . .
H8 H -0.1351(5) 0.584(2) 0.9067(4) 0.097(5) Uiso 1.00 1 c . . .
H15 H -0.0096(5) 0.465(2) 0.9114(3) 0.072(4) Uiso 1.00 1 c . . .
H33 H 0.3998(5) -0.082(2) 0.7996(4) 0.083(4) Uiso 1.00 1 c . . .
H34 H 0.6006(6) 0.193(4) 0.9051(6) 0.18(1) Uiso 1.00 1 c . . .
H35 H 0.5793(8) 0.176(3) 0.9876(9) 0.30(2) Uiso 1.00 1 c . . .
H36 H 0.5921(8) -0.031(3) 0.9611(9) 0.31(2) Uiso 1.00 1 c . . .
H37 H 0.6534(8) 0.142(3) 0.9757(9) 0.31(2) Uiso 1.00 1 c . . .
H29 H 0.2209(5) 0.520(2) 0.8740(4) 0.088(4) Uiso 1.00 1 c . . .
H31 H 0.5999(7) 0.513(3) 0.9647(5) 0.176(9) Uiso 1.00 1 c . . .
H38 H 0.6417(7) 0.512(3) 0.9278(5) 0.176(9) Uiso 1.00 1 c . . .
H39 H 0.5601(7) 0.572(3) 0.9175(5) 0.176(9) Uiso 1.00 1 c . . .
H25 H 0.3310(9) -0.341(3) 0.8455(6) 0.209(9) Uiso 1.00 1 c . . .
H26 H 0.3481(9) -0.413(3) 0.8018(6) 0.209(9) Uiso 1.00 1 c . . .
H32 H 0.4105(9) -0.381(3) 0.8426(6) 0.209(9) Uiso 1.00 1 c . . .
H9 H 0.2994(7) 0.136(3) 0.7828(5) 0.172(8) Uiso 1.00 1 c . . .
H40 H 0.2771(7) -0.105(3) 0.7678(5) 0.172(8) Uiso 1.00 1 c . . .
H41 H 0.2599(7) -0.013(3) 0.8101(5) 0.172(8) Uiso 1.00 1 c . . .
H21 H 0.1266(8) -0.298(2) 1.0067(5) 0.167(7) Uiso 1.00 1 c . . .
H22 H 0.1463(8) -0.311(2) 0.9617(5) 0.167(7) Uiso 1.00 1 c . . .
H42 H 0.1966(8) -0.185(2) 0.9997(5) 0.167(7) Uiso 1.00 1 c . . .
H16 H 0.3277(4) 0.541(2) 0.9375(4) 0.134(7) Uiso 1.00 1 c . . .
H12 H 0.072(1) 0.189(3) 0.8017(5) 0.23(1) Uiso 1.00 1 c . . .
H13 H 0.061(1) 0.402(3) 0.7734(5) 0.23(1) Uiso 1.00 1 c . . .
H43 H 0.138(1) 0.337(3) 0.7994(5) 0.23(1) Uiso 1.00 1 c . . .
H11 H 0.1049(8) 0.789(3) 0.8544(6) 0.22(1) Uiso 1.00 1 c . . .
H47 H 0.1401(8) 0.702(3) 0.8178(6) 0.22(1) Uiso 1.00 1 c . . .
H48 H 0.0585(8) 0.763(3) 0.8075(6) 0.22(1) Uiso 1.00 1 c . . .
H44 H 0.5707(4) -0.246(1) 0.8465(3) 0.126(4) Uiso 1.00 1 c . . .

loop_
_atom_site_aniso_label
_atom_site_aniso_U_11
_atom_site_aniso_U_22
_atom_site_aniso_U_33
_atom_site_aniso_U_23
_atom_site_aniso_U_13
_atom_site_aniso_U_12
O1 0.074(5) 0.079(6) 0.160(9) -0.016(5) 0.033(5) -0.036(6)
O2 0.113(6) 0.081(6) 0.122(8) 0.030(5) 0.069(6) 0.022(6)
N1 0.052(5) 0.065(6) 0.062(6) -0.002(5) 0.020(4) -0.016(5)
N2 0.045(5) 0.060(6) 0.069(6) 0.003(5) 0.018(4) 0.002(5)
C1 0.042(6) 0.071(8) 0.069(8) -0.005(6) 0.021(5) 0.008(7)
C2 0.052(7) 0.068(9) 0.079(8) -0.016(7) 0.019(6) -0.004(7)
C3 0.068(8) 0.11(1) 0.12(1) -0.040(8) 0.021(8) -0.023(9)
C4 0.055(7) 0.13(1) 0.10(1) -0.016(9) 0.010(7) -0.00(1)
C5 0.049(7) 0.11(1) 0.11(1) 0.012(8) 0.029(7) 0.00(1)
C6 0.057(7) 0.080(9) 0.10(1) 0.005(7) 0.033(6) 0.000(8)
C7 0.045(6) 0.065(8) 0.069(8) -0.005(6) 0.016(5) 0.012(7)
C8 0.044(6) 0.069(8) 0.055(7) 0.013(6) 0.017(5) -0.010(6)
C9 0.063(7) 0.073(9) 0.059(8) 0.027(6) 0.021(6) 0.012(7)
C10 0.094(8) 0.081(9) 0.071(9) 0.018(8) 0.015(7) 0.030(8)
C11 0.20(2) 0.09(1) 0.13(1) 0.04(1) 0.04(1) 0.01(1)
C12 0.18(1) 0.12(1) 0.09(1) -0.00(1) 0.09(1) -0.00(1)
C13 0.067(7) 0.11(1) 0.052(8) 0.034(7) 0.016(6) 0.001(7)
C14 0.045(6) 0.13(1) 0.065(9) 0.012(7) 0.018(6) -0.026(9)
C15 0.050(6) 0.11(1) 0.060(8) -0.007(7) 0.023(6) -0.004(8)
C16 0.051(6) 0.083(9) 0.052(7) -0.002(6) 0.018(5) 0.002(7)
C17 0.059(6) 0.10(1) 0.064(8) -0.004(7) 0.016(6) 0.017(8)
C18 0.34(2) 0.17(2) 0.05(1) 0.15(2) 0.00(1) 0.02(1)
C19 0.16(2) 0.12(2) 0.25(2) -0.01(1) -0.06(1) 0.11(2)
C20 0.050(6) 0.070(9) 0.050(7) -0.007(6) 0.018(5) -0.008(6)
C21 0.053(6) 0.081(9) 0.082(9) -0.007(7) 0.027(6) -0.019(8)
C22 0.076(7) 0.08(1) 0.10(1) -0.007(7) 0.044(8) -0.031(8)
C23 0.081(9) 0.11(1) 0.09(1) -0.015(9) 0.044(8) -0.03(1)
C24 0.098(9) 0.14(1) 0.08(1) -0.01(1) 0.049(8) 0.01(1)
C25 0.073(7) 0.09(1) 0.077(9) -0.011(7) 0.018(7) 0.005(8)
C26 0.047(6) 0.044(7) 0.073(8) -0.003(5) 0.013(6) -0.009(6)
C27 0.044(6) 0.074(8) 0.077(8) 0.003(6) 0.028(6) -0.017(7)
C28 0.054(6) 0.062(7) 0.041(6) -0.006(5) 0.018(5) -0.015(6)
C29 0.054(6) 0.082(9) 0.072(8) 0.002(6) 0.022(6) -0.002(7)
C30 0.21(2) 0.08(1) 0.24(2) -0.00(1) -0.02(2) 0.00(1)
C31 0.13(1) 0.18(2) 0.12(1) 0.03(1) -0.029(9) -0.07(1)
C32 0.044(5) 0.086(9) 0.054(7) -0.001(6) 0.007(5) -0.018(7)
C33 0.042(6) 0.13(1) 0.072(9) 0.010(7) 0.017(6) -0.016(9)
C34 0.039(6) 0.20(1) 0.09(1) 0.009(8) 0.011(6) -0.08(1)
C35 0.042(6) 0.16(1) 0.09(1) -0.002(7) 0.012(6) -0.07(1)
C36 0.039(8) 0.25(2) 0.16(2) 0.02(1) -0.001(8) -0.15(2)
C37 0.08(1) 0.10(1) 0.58(4) -0.01(1) -0.13(2) 0.06(2)
C38 0.09(1) 0.26(2) 0.09(1) -0.08(1) 0.019(8) 0.01(1)
C39 0.036(6) 0.20(2) 0.10(1) -0.002(8) 0.018(6) -0.10(1)

loop_
_atom_type_symbol
_atom_type_description
_atom_type_scat_dispersion_real
_atom_type_scat_dispersion_imag
_atom_type_scat_source
C C 0.0033 0.0016 'International Tables Vol C Tables 4.2.6.8 and 6.1.1.4'
H H 0 0 'International Tables Vol C Tables 4.2.6.8 and 6.1.1.4'
Cl Cl 0.1484 0.1585 'International Tables Vol C Tables 4.2.6.8 and 6.1.1.4'
N N 0.0061 0.0033 'International Tables Vol C Tables 4.2.6.8 and 6.1.1.4'
O O 0.0106 0.006 'International Tables Vol C Tables 4.2.6.8 and 6.1.1.4'

loop_
_geom_angle_atom_site_label_1
_geom_angle_site_symmetry_1
_geom_angle_atom_site_label_2
_geom_angle_site_symmetry_2
_geom_angle_atom_site_label_3
_geom_angle_site_symmetry_3
_geom_angle
_geom_angle_publ_flag
C2 . O1 . H14 . 109.9(1) no
C21 . O2 . H44 . 108.6(1) no
C26 . N1 . C27 . 118.5(9) yes
C7 . N2 . C8 . 119.2(8) yes
C2 . C1 . C6 . 119.5(9) yes
C2 . C1 . C7 . 121.3(10) yes
C6 . C1 . C7 . 119.2(11) yes
O1 . C2 . C1 . 121.2(9) yes
O1 . C2 . C3 . 118.9(12) yes
C1 . C2 . C3 . 119.9(12) yes
C2 . C3 . C4 . 120.7(12) yes
C2 . C3 . H1 . 116.5(2) no
C4 . C3 . H1 . 122.5(2) no
C3 . C4 . C5 . 121.1(11) yes
C3 . C4 . H2 . 127.5(2) no
C5 . C4 . H2 . 107.7(2) no
C4 . C5 . C6 . 119.7(12) yes
C4 . C5 . H3 . 136.7(2) no
C6 . C5 . H3 . 103.5(1) no
C1 . C6 . C5 . 119.2(12) yes
C1 . C6 . H8 . 120.7(1) no
C5 . C6 . H8 . 120.1(1) no
N2 . C7 . C1 . 121.9(10) yes
N2 . C7 . H15 . 118.8(1) no
C1 . C7 . H15 . 119.3(1) no
N2 . C8 . C9 . 117.4(9) yes
N2 . C8 . C16 . 119.4(9) yes
C9 . C8 . C16 . 122.9(9) yes
C8 . C9 . C10 . 122.1(9) yes
C8 . C9 . C13 . 117.6(9) yes
C10 . C9 . C13 . 120.1(10) yes
C9 . C10 . C11 . 113.4(10) yes
C9 . C10 . C12 . 110.9(10) yes
C11 . C10 . C12 . 112.3(11) yes
C9 . C10 . H5 . 121.0(1) no
C11 . C10 . H5 . 90.3(1) no
C12 . C10 . H5 . 107.4(1) no
C10 . C11 . H21 . 109.1(2) no
C10 . C11 . H22 . 109.3(2) no
H21 . C11 . H22 . 109.5(2) no
C10 . C11 . H42 . 109.9(2) no
H21 . C11 . H42 . 109.5(2) no
H22 . C11 . H42 . 109.5(2) no
C10 . C12 . H18 . 97.5(1) no
C10 . C12 . H19 . 125.7(2) no
H18 . C12 . H19 . 95.3(2) no
C10 . C12 . H20 . 120.3(2) no
H18 . C12 . H20 . 125.2(2) no
H19 . C12 . H20 . 92.8(2) no
C9 . C13 . C14 . 120.9(11) yes
C9 . C13 . H4 . 109.1(1) no
C14 . C13 . H4 . 129.8(1) no
C13 . C14 . C15 . 120.5(10) yes
C13 . C14 . C39 . 119.4(12) yes
C15 . C14 . C39 . 120.1(12) yes
C14 . C15 . C16 . 121.0(10) yes
C14 . C15 . H29 . 119.7(1) no
C16 . C15 . H29 . 119.3(1) no
C8 . C16 . C15 . 116.9(10) yes
C8 . C16 . C17 . 122.9(9) yes
C15 . C16 . C17 . 120.2(9) yes
C16 . C17 . C18 . 111.1(10) yes
C16 . C17 . C19 . 114.5(11) yes
C18 . C17 . C19 . 108.3(13) yes
C16 . C17 . H10 . 119.6(1) no
C18 . C17 . H10 . 89.3(1) no
C19 . C17 . H10 . 110.9(2) no
C17 . C18 . H12 . 111.5(2) no
C17 . C18 . H13 . 110.4(2) no
H12 . C18 . H13 . 109.5(2) no
C17 . C18 . H43 . 106.4(2) no
H12 . C18 . H43 . 109.5(2) no
H13 . C18 . H43 . 109.5(2) no
C17 . C19 . H11 . 111.6(2) no
C17 . C19 . H47 . 107.7(2) no
H11 . C19 . H47 . 109.5(2) no
C17 . C19 . H48 . 109.1(2) no
H11 . C19 . H48 . 109.5(2) no
H47 . C19 . H48 . 109.5(2) no
C21 . C20 . C25 . 118.4(10) yes
C21 . C20 . C26 . 119.4(10) yes
C25 . C20 . C26 . 122.1(11) yes
O2 . C21 . C20 . 122.7(9) yes
O2 . C21 . C22 . 118.5(12) yes
C20 . C21 . C22 . 118.8(12) yes
C21 . C22 . C23 . 120.8(13) yes
C21 . C22 . H23 . 119.9(1) no
C23 . C22 . H23 . 118.1(2) no
C22 . C23 . C24 . 120.1(12) yes
C22 . C23 . H6 . 120.3(2) no
C24 . C23 . H6 . 119.6(2) no
C23 . C24 . C25 . 120.9(12) yes
C23 . C24 . H7 . 103.8(2) no
C25 . C24 . H7 . 131.4(2) no
C20 . C25 . C24 . 120.9(12) yes
C20 . C25 . H30 . 117.9(1) no
C24 . C25 . H30 . 118.5(1) no
N1 . C26 . C20 . 123.4(10) yes
N1 . C26 . H24 . 132.1(1) no
C20 . C26 . H24 . 104.3(1) no
N1 . C27 . C28 . 117.8(10) yes
N1 . C27 . C35 . 121.0(9) yes
C28 . C27 . C35 . 121.2(9) yes
C27 . C28 . C29 . 121.8(8) yes
C27 . C28 . C32 . 118.1(10) yes
C29 . C28 . C32 . 120.1(8) yes
C28 . C29 . C30 . 112.5(11) yes
C28 . C29 . C31 . 114.0(10) yes
C30 . C29 . C31 . 109.8(12) yes
C28 . C29 . H33 . 109.3(1) no
C30 . C29 . H33 . 101.1(1) no
C31 . C29 . H33 . 109.4(1) no
C29 . C30 . H25 . 104.7(2) no
C29 . C30 . H26 . 111.8(2) no
H25 . C30 . H26 . 109.5(2) no
C29 . C30 . H32 . 111.8(2) no
H25 . C30 . H32 . 109.5(2) no
H26 . C30 . H32 . 109.5(2) no
C29 . C31 . H9 . 106.9(2) no
C29 . C31 . H40 . 111.3(2) no
H9 . C31 . H40 . 109.5(2) no
C29 . C31 . H41 . 110.2(2) no
H9 . C31 . H41 . 109.5(2) no
H40 . C31 . H41 . 109.5(2) no
C28 . C32 . C33 . 121.4(9) yes
C28 . C32 . H27 . 111.8(1) no
C33 . C32 . H27 . 124.9(1) no
C32 . C33 . C34 . 120.2(10) yes
C32 . C33 . C39 . 125.1(9) yes
C34 . C33 . C39 . 114.7(11) yes
C33 . C34 . C35 . 119.0(12) yes
C33 . C34 . H28 . 114.9(2) no
C35 . C34 . H28 . 122.5(2) no
C27 . C35 . C34 . 120.1(9) yes
C27 . C35 . C36 . 120.4(10) yes
C34 . C35 . C36 . 119.5(11) yes
C35 . C36 . C37 . 108.8(18) yes
C35 . C36 . C38 . 114.6(15) yes
C37 . C36 . C38 . 108.3(14) yes
C35 . C36 . H34 . 108.6(2) no
C37 . C36 . H34 . 107.2(2) no
C38 . C36 . H34 . 109.1(2) no
C36 . C37 . H35 . 108.8(2) no
C36 . C37 . H36 . 110.3(2) no
H35 . C37 . H36 . 109.5(3) no
C36 . C37 . H37 . 109.3(2) no
H35 . C37 . H37 . 109.5(3) no
H36 . C37 . H37 . 109.5(3) no
C36 . C38 . H31 . 109.3(2) no
C36 . C38 . H38 . 110.6(2) no
H31 . C38 . H38 . 109.5(2) no
C36 . C38 . H39 . 108.5(2) no
H31 . C38 . H39 . 109.5(2) no
H38 . C38 . H39 . 109.5(2) no
C14 . C39 . C33 . 114.6(9) yes
C14 . C39 . H17 . 109.2(1) no
C33 . C39 . H17 . 109.2(1) no
C14 . C39 . H16 . 107.5(1) no
C33 . C39 . H16 . 106.7(1) no
H17 . C39 . H16 . 109.4(2) no

loop_
_geom_bond_atom_site_label_1
_geom_bond_site_symmetry_1
_geom_bond_atom_site_label_2
_geom_bond_site_symmetry_2
_geom_bond_distance
_geom_bond_publ_flag
O1 . C2 . 1.357(12) yes
O1 . H14 . 1.14(1) no
O2 . C21 . 1.353(13) yes
O2 . H44 . 0.95(1) no
N1 . C26 . 1.243(11) yes
N1 . C27 . 1.447(11) yes
N2 . C7 . 1.278(11) yes
N2 . C8 . 1.437(11) yes
C1 . C2 . 1.376(14) yes
C1 . C6 . 1.410(13) yes
C1 . C7 . 1.459(12) yes
C2 . C3 . 1.382(13) yes
C3 . C4 . 1.365(16) yes
C3 . H1 . 0.86(2) no
C4 . C5 . 1.359(16) yes
C4 . H2 . 1.18(2) no
C5 . C6 . 1.405(13) yes
C5 . H3 . 1.17(3) no
C6 . H8 . 0.95(2) no
C7 . H15 . 0.95(1) no
C8 . C9 . 1.386(13) yes
C8 . C16 . 1.408(13) yes
C9 . C10 . 1.524(14) yes
C9 . C13 . 1.417(13) yes
C10 . C11 . 1.506(15) yes
C10 . C12 . 1.487(15) yes
C10 . H5 . 0.99(2) no
C11 . H21 . 0.95(2) no
C11 . H22 . 0.95(2) no
C11 . H42 . 0.95(2) no
C12 . H18 . 1.20(2) no
C12 . H19 . 1.19(2) no
C12 . H20 . 0.60(1) no
C13 . C14 . 1.366(15) yes
C13 . H4 . 0.97(2) no
C14 . C15 . 1.391(15) yes
C14 . C39 . 1.531(13) yes
C15 . C16 . 1.405(12) yes
C15 . H29 . 0.95(2) no
C16 . C17 . 1.508(14) yes
C17 . C18 . 1.457(16) yes
C17 . C19 . 1.465(16) yes
C17 . H10 . 0.96(1) no
C18 . H12 . 0.95(2) no
C18 . H13 . 0.95(2) no
C18 . H43 . 0.95(3) no
C19 . H11 . 0.95(3) no
C19 . H47 . 0.95(2) no
C19 . H48 . 0.95(2) no
C20 . C21 . 1.414(14) yes
C20 . C25 . 1.382(13) yes
C20 . C26 . 1.468(12) yes
C21 . C22 . 1.427(13) yes
C22 . C23 . 1.347(16) yes
C22 . H23 . 1.05(2) no
C23 . C24 . 1.374(16) yes
C23 . H6 . 1.13(2) no
C24 . C25 . 1.384(15) yes
C24 . H7 . 0.70(1) no
C25 . H30 . 0.95(2) no
C26 . H24 . 0.98(1) no
C27 . C28 . 1.399(12) yes
C27 . C35 . 1.357(13) yes
C28 . C29 . 1.495(13) yes
C28 . C32 . 1.391(11) yes
C29 . C30 . 1.494(16) yes
C29 . C31 . 1.490(14) yes
C29 . H33 . 0.95(2) no
C30 . H25 . 0.95(3) no
C30 . H26 . 0.95(2) no
C30 . H32 . 0.95(2) no
C31 . H9 . 0.95(2) no
C31 . H40 . 0.95(2) no
C31 . H41 . 0.95(2) no
C32 . C33 . 1.342(14) yes
C32 . H27 . 1.12(2) no
C33 . C34 . 1.411(13) yes
C33 . C39 . 1.556(14) yes
C34 . C35 . 1.386(13) yes
C34 . H28 . 0.75(1) no
C35 . C36 . 1.545(15) yes
C36 . C37 . 1.46(3) yes
C36 . C38 . 1.46(2) yes
C36 . H34 . 0.95(3) no
C37 . H35 . 0.95(4) no
C37 . H36 . 0.95(2) no
C37 . H37 . 0.95(2) no
C38 . H31 . 0.95(2) no
C38 . H38 . 0.95(2) no
C38 . H39 . 0.95(2) no
C39 . H17 . 0.95(2) no
C39 . H16 . 0.95(2) no

loop_
_geom_contact_atom_site_label_1
_geom_contact_site_symmetry_1
_geom_contact_atom_site_label_2
_geom_contact_site_symmetry_2
_geom_contact_distance
_geom_contact_publ_flag
O1 . N2 . 2.58(1) yes
O1 . C1 . 2.381(14) yes
O1 . C2 . 1.357(12) yes
O1 . C3 . 2.359(15) yes
O1 . C6 1_545 3.332(14) yes
O1 . C7 . 2.840(13) yes
O1 . C24 3_546 3.572(16) yes
O1 . H1 . 2.46(4) no
O1 . H7 3_546 3.0(1) no
O1 . H14 . 1.14(1) no
O1 . H8 1_545 2.71(7) no
O1 . H15 1_545 3.25(6) no
O2 . N1 . 2.62(1) yes
O2 . C20 . 2.429(14) yes
O2 . C21 . 1.353(13) yes
O2 . C22 . 2.390(15) yes
O2 . C26 . 2.871(13) yes
O2 . C38 1_545 3.501(17) yes
O2 . H2 1_645 3.2(3) no
O2 . H3 1_645 3.0(5) no
O2 . H23 . 2.62(6) no
O2 . H24 1_545 3.09(5) no
O2 . H30 1_545 3.26(7) no
O2 . H38 1_545 3.1(1) no
O2 . H39 1_545 3.1(1) no
O2 . H44 . 0.95(1) no
N1 . C20 . 2.390(12) yes
N1 . C21 . 2.854(12) yes
N1 . C26 . 1.243(11) yes
N1 . C27 . 1.447(11) yes
N1 . C28 . 2.437(11) yes
N1 . C29 . 2.861(12) yes
N1 . C30 . 3.439(18) yes
N1 . C35 . 2.440(14) yes
N1 . C36 . 2.885(16) yes
N1 . H2 1_655 3.5(2) no
N1 . H24 . 2.03(3) no
N1 . H33 . 2.46(6) no
N1 . H34 . 2.40(6) no
N1 . H36 . 3.5(1) no
N1 . H39 1_545 3.33(8) no
N1 . H32 . 3.03(5) no
N1 . H44 . 1.78(2) no
N2 . C1 . 2.394(12) yes
N2 . C2 . 2.852(12) yes
N2 . C7 . 1.278(11) yes
N2 . C8 . 1.437(11) yes
N2 . C9 . 2.413(13) yes
N2 . C10 . 2.861(14) yes
N2 . C16 . 2.457(12) yes
N2 . C17 . 2.933(13) yes
N2 . H5 . 2.67(4) no
N2 . H10 . 2.64(4) no
N2 . H14 . 1.63(2) no
N2 . H15 . 1.92(3) no
N2 . H12 . 3.29(7) no
N2 . H11 1_545 3.26(9) no
C1 . C2 . 1.376(14) yes
C1 . C3 . 2.387(15) yes
C1 . C4 . 2.765(14) yes
C1 . C5 . 2.428(14) yes
C1 . C6 . 1.410(13) yes
C1 . C7 . 1.459(12) yes
C1 . H1 . 3.14(6) no
C1 . H3 . 3.34(5) no
C1 . H6 3_556 3.4(1) no
C1 . H7 3_556 3.5(1) no
C1 . H10 . 3.58(9) no
C1 . H14 . 2.48(3) no
C1 . H20 2_557 3.6(2) no
C1 . H8 . 2.06(4) no
C1 . H15 . 2.09(3) no
C1 . H21 2_557 3.5(3) no
C2 . C3 . 1.382(13) yes
C2 . C4 . 2.388(16) yes
C2 . C5 . 2.772(17) yes
C2 . C6 . 2.406(17) yes
C2 . C7 . 2.472(14) yes
C2 . H1 . 1.93(4) no
C2 . H2 . 3.48(7) no
C2 . H6 3_556 3.1(1) no
C2 . H14 . 2.05(3) no
C2 . H20 2_557 3.5(3) no
C2 . H8 1_545 3.18(6) no
C2 . H8 . 3.27(6) no
C2 . H15 . 3.31(6) no
C3 . C4 . 1.365(16) yes
C3 . C5 . 2.371(19) yes
C3 . C6 . 2.759(17) yes
C3 . H1 . 0.86(2) no
C3 . H2 . 2.28(4) no
C3 . H3 1_545 3.16(8) no
C3 . H3 . 3.51(8) no
C3 . H6 3_556 2.9(1) no
C3 . H14 . 3.31(6) no
C3 . H8 1_545 3.22(7) no
C4 . C5 . 1.359(16) yes
C4 . C6 . 2.390(17) yes
C4 . H1 . 1.97(4) no
C4 . H2 . 1.18(2) no
C4 . H3 . 2.35(5) no
C4 . H6 3_556 3.0(1) no
C4 . H8 . 3.25(7) no
C4 . H34 1_455 3.3(4) no
C5 . C6 . 1.405(13) yes
C5 . H1 . 3.15(7) no
C5 . H1 1_565 3.29(7) no
C5 . H2 . 2.05(4) no
C5 . H3 . 1.17(3) no
C5 . H6 3_556 3.3(1) no
C5 . H8 . 2.05(4) no
C5 . H38 1_455 3.2(4) no
C6 . C7 . 2.474(13) yes
C6 . H1 1_565 3.28(7) no
C6 . H2 . 3.34(8) no
C6 . H3 . 2.02(3) no
C6 . H6 3_556 3.5(1) no
C6 . H7 3_556 3.4(1) no
C6 . H18 2_567 3.4(4) no
C6 . H19 2_567 3.5(2) no
C6 . H8 . 0.95(2) no
C6 . H15 . 2.64(4) no
C6 . H21 2_557 3.2(3) no
C7 . C8 . 2.343(12) yes
C7 . C9 . 3.311(14) yes
C7 . C16 . 3.105(12) yes
C7 . C17 . 3.250(13) yes
C7 . H5 . 3.41(7) no
C7 . H10 . 2.75(6) no
C7 . H14 . 2.30(3) no
C7 . H19 . 3.5(1) no
C7 . H8 . 2.65(4) no
C7 . H15 . 0.95(1) no
C8 . C9 . 1.386(13) yes
C8 . C10 . 2.547(15) yes
C8 . C12 . 3.383(15) yes
C8 . C13 . 2.397(14) yes
C8 . C14 . 2.761(13) yes
C8 . C15 . 2.397(13) yes
C8 . C16 . 1.408(13) yes
C8 . C17 . 2.562(16) yes
C8 . C18 . 3.392(18) yes
C8 . H4 . 3.2(1) no
C8 . H5 . 2.84(5) no
C8 . H10 . 2.77(6) no
C8 . H14 . 2.84(4) no
C8 . H19 . 3.43(6) no
C8 . H15 . 2.47(3) no
C8 . H29 . 3.26(6) no
C8 . H22 1_565 3.26(7) no
C8 . H12 . 3.24(6) no
C8 . H11 1_545 3.17(8) no
C9 . C10 . 1.524(14) yes
C9 . C11 . 2.533(17) yes
C9 . C12 . 2.480(14) yes
C9 . C13 . 1.417(13) yes
C9 . C14 . 2.422(15) yes
C9 . C15 . 2.800(15) yes
C9 . C16 . 2.454(15) yes
C9 . H4 . 1.96(4) no
C9 . H5 . 2.20(4) no
C9 . H14 . 3.5(1) no
C9 . H18 . 2.56(4) no
C9 . H19 . 2.89(7) no
C9 . H20 . 3.03(7) no
C9 . H15 . 3.39(6) no
C9 . H21 . 3.34(6) no
C9 . H22 . 2.75(5) no
C9 . H22 1_565 3.37(5) no
C9 . H42 . 2.70(5) no
C9 . H11 1_545 3.4(1) no
C10 . C11 . 1.506(15) yes
C10 . C12 . 1.487(15) yes
C10 . C13 . 2.549(16) yes
C10 . H4 . 2.53(4) no
C10 . H5 . 0.99(2) no
C10 . H14 . 3.4(1) no
C10 . H18 . 2.03(4) no
C10 . H19 . 2.39(5) no
C10 . H20 . 1.87(4) no
C10 . H20 2_557 3.46(4) no
C10 . H21 . 2.03(4) no
C10 . H22 . 2.03(4) no
C10 . H42 . 2.04(4) no
C11 . C12 . 2.486(18) yes
C11 . C13 . 3.037(19) yes
C11 . H4 . 2.66(5) no
C11 . H5 . 1.81(4) no
C11 . H18 . 2.65(5) no
C11 . H19 1_545 3.37(8) no
C11 . H20 . 2.71(6) no
C11 . H21 . 0.95(2) no
C11 . H22 . 0.95(2) no
C11 . H42 . 0.95(2) no
C12 . C13 . 3.224(15) yes
C12 . H4 . 3.04(7) no
C12 . H5 . 2.02(4) no
C12 . H5 2_557 3.26(4) no
C12 . H18 . 1.20(2) no
C12 . H19 . 1.19(2) no
C12 . H20 . 0.60(1) no
C12 . H20 2_557 3.31(1) no
C12 . H8 2_567 3.1(2) no
C12 . H21 . 2.60(5) no
C12 . H21 1_565 3.56(5) no
C12 . H22 . 3.29(7) no
C12 . H42 . 2.76(6) no
C13 . C14 . 1.366(15) yes
C13 . C15 . 2.394(16) yes
C13 . C16 . 2.809(15) yes
C13 . C33 . 3.514(15) yes
C13 . C39 . 2.502(16) yes
C13 . H4 . 0.97(2) no
C13 . H5 . 3.41(6) no
C13 . H17 . 2.55(4) no
C13 . H18 . 2.72(6) no
C13 . H27 . 3.55(8) no
C13 . H37 2_657 3.6(2) no
C13 . H29 . 3.25(5) no
C13 . H22 . 3.29(6) no
C13 . H22 1_565 3.29(6) no
C13 . H42 . 2.73(5) no
C13 . H16 . 3.16(6) no
C14 . C15 . 1.391(15) yes
C14 . C16 . 2.435(15) yes
C14 . C32 . 2.985(14) yes
C14 . C33 . 2.598(12) yes
C14 . C39 . 1.531(13) yes
C14 . H4 . 2.12(4) no
C14 . H17 . 2.05(4) no
C14 . H27 . 2.73(5) no
C14 . H29 . 2.04(4) no
C14 . H22 1_565 3.17(9) no
C14 . H16 . 2.03(3) no
C15 . C16 . 1.405(12) yes
C15 . C17 . 2.525(15) yes
C15 . C18 . 3.220(19) yes
C15 . C19 . 2.961(18) yes
C15 . C32 . 3.364(13) yes
C15 . C33 . 3.322(13) yes
C15 . C39 . 2.533(14) yes
C15 . H4 . 3.32(6) no
C15 . H10 . 3.4(1) no
C15 . H17 . 3.3(1) no
C15 . H27 . 2.75(5) no
C15 . H29 . 0.95(2) no
C15 . H25 1_565 3.5(1) no
C15 . H22 1_565 3.1(1) no
C15 . H16 . 2.63(6) no
C15 . H12 . 3.6(1) no
C15 . H43 . 2.92(7) no
C15 . H11 . 2.92(6) no
C15 . H47 . 2.88(7) no
C16 . C17 . 1.508(14) yes
C16 . C18 . 2.445(17) yes
C16 . C19 . 2.501(18) yes
C16 . H10 . 2.15(5) no
C16 . H27 . 3.60(6) no
C16 . H15 . 3.03(6) no
C16 . H29 . 2.04(3) no
C16 . H22 1_565 3.19(9) no
C16 . H12 . 2.65(6) no
C16 . H13 . 3.27(8) no
C16 . H43 . 2.57(5) no
C16 . H11 . 2.61(5) no
C16 . H47 . 2.81(6) no
C16 . H48 . 3.29(8) no
C17 . C18 . 1.457(16) yes
C17 . C19 . 1.465(16) yes
C17 . H10 . 0.96(1) no
C17 . H15 . 3.21(8) no
C17 . H29 . 2.67(6) no
C17 . H12 . 2.01(4) no
C17 . H13 . 2.00(4) no
C17 . H43 . 1.95(5) no
C17 . H11 . 2.02(4) no
C17 . H47 . 1.97(4) no
C17 . H48 . 1.99(4) no
C18 . C19 . 2.37(2) yes
C18 . H10 . 1.73(4) no
C18 . H33 3_556 3.2(1) no
C18 . H29 . 3.2(1) no
C18 . H12 . 0.95(2) no
C18 . H13 . 0.95(2) no
C18 . H43 . 0.95(3) no
C18 . H11 . 3.20(8) no
C18 . H47 . 2.42(6) no
C18 . H48 1_545 3.51(6) no
C18 . H48 . 2.64(6) no
C19 . H10 . 2.02(4) no
C19 . H14 1_565 3.5(1) no
C19 . H29 . 2.69(7) no
C19 . H12 . 3.21(7) no
C19 . H12 1_565 3.05(7) no
C19 . H13 . 2.49(6) no
C19 . H43 . 2.57(6) no
C19 . H11 . 0.95(3) no
C19 . H47 . 0.95(2) no
C19 . H48 . 0.95(2) no
C20 . C21 . 1.414(14) yes
C20 . C22 . 2.446(15) yes
C20 . C23 . 2.799(15) yes
C20 . C24 . 2.406(15) yes
C20 . C25 . 1.382(13) yes
C20 . C26 . 1.468(12) yes
C20 . H2 1_655 2.7(5) no
C20 . H7 . 3.06(7) no
C20 . H23 . 3.39(6) no
C20 . H24 . 1.96(3) no
C20 . H30 . 2.01(3) no
C20 . H33 . 3.54(5) no
C20 . H13 3_546 3.0(2) no
C20 . H44 . 2.44(3) no
C21 . C22 . 1.427(13) yes
C21 . C23 . 2.413(17) yes
C21 . C24 . 2.768(18) yes
C21 . C25 . 2.402(18) yes
C21 . C26 . 2.489(14) yes
C21 . H1 1_655 3.3(4) no
C21 . H2 1_655 3.1(5) no
C21 . H6 . 3.44(9) no
C21 . H7 . 3.42(7) no
C21 . H23 . 2.15(4) no
C21 . H24 . 3.25(5) no
C21 . H30 1_545 3.33(6) no
C21 . H30 . 3.24(6) no
C21 . H13 3_546 3.6(3) no
C21 . H44 . 1.89(3) no
C22 . C23 . 1.347(16) yes
C22 . C24 . 2.36(2) yes
C22 . C25 . 2.760(18) yes
C22 . H1 1_655 3.2(6) no
C22 . H6 . 2.15(5) no
C22 . H7 . 2.87(6) no
C22 . H23 . 1.05(2) no
C22 . H30 1_545 2.93(7) no
C22 . H44 . 3.18(8) no
C23 . C24 . 1.374(16) yes
C23 . C25 . 2.398(17) yes
C23 . H6 . 1.13(2) no
C23 . H7 . 1.69(4) no
C23 . H23 . 2.06(4) no
C23 . H23 3_656 3.37(4) no
C23 . H30 . 3.23(6) no
C24 . C25 . 1.384(15) yes
C24 . H6 . 2.17(5) no
C24 . H6 3_656 3.41(5) no
C24 . H7 . 0.70(1) no
C24 . H10 3_546 3.4(6) no
C24 . H23 . 3.29(7) no
C24 . H23 1_565 3.28(7) no
C24 . H30 . 2.02(4) no
C25 . C26 . 2.494(16) yes
C25 . H2 1_655 3.1(8) no
C25 . H6 . 3.42(8) no
C25 . H7 . 1.92(4) no
C25 . H10 3_546 3.4(4) no
C25 . H23 1_565 2.92(7) no
C25 . H24 . 2.46(5) no
C25 . H30 . 0.95(2) no
C25 . H13 3_546 3.2(2) no
C25 . H48 3_546 3.2(3) no
C26 . C27 . 2.314(14) yes
C26 . C28 . 3.149(12) yes
C26 . C29 . 3.350(13) yes
C26 . C35 . 3.194(16) yes
C26 . C36 . 3.430(19) yes
C26 . H2 1_655 3.0(3) no
C26 . H24 . 0.98(1) no
C26 . H30 . 2.66(5) no
C26 . H33 . 2.69(4) no
C26 . H34 . 2.81(8) no
C26 . H13 3_546 3.3(3) no
C26 . H44 . 2.35(3) no
C27 . C28 . 1.399(12) yes
C27 . C29 . 2.530(15) yes
C27 . C30 . 3.321(19) yes
C27 . C32 . 2.393(12) yes
C27 . C33 . 2.750(13) yes
C27 . C34 . 2.376(15) yes
C27 . C35 . 1.357(13) yes
C27 . C36 . 2.519(18) yes
C27 . C37 . 3.43(2) yes
C27 . H24 . 2.65(5) no
C27 . H27 . 3.35(5) no
C27 . H28 . 3.04(5) no
C27 . H33 . 2.60(6) no
C27 . H34 . 2.55(5) no
C27 . H36 . 3.3(1) no
C27 . H39 . 3.50(8) no
C27 . H32 . 3.12(6) no
C27 . H32 1_565 3.42(6) no
C27 . H44 . 3.04(5) no
C28 . C29 . 1.495(13) yes
C28 . C30 . 2.485(18) yes
C28 . C31 . 2.503(16) yes
C28 . C32 . 1.391(11) yes
C28 . C33 . 2.383(15) yes
C28 . C34 . 2.776(15) yes
C28 . C35 . 2.401(14) yes
C28 . H24 . 3.31(7) no
C28 . H27 . 2.09(3) no
C28 . H28 . 3.49(8) no
C28 . H33 . 2.02(3) no
C28 . H25 . 2.64(5) no
C28 . H26 . 3.31(7) no
C28 . H32 . 2.67(5) no
C28 . H32 1_565 3.47(5) no
C28 . H9 . 2.68(7) no
C28 . H40 . 3.3(1) no
C28 . H41 . 2.69(7) no
C29 . C30 . 1.494(16) yes
C29 . C31 . 1.490(14) yes
C29 . C32 . 2.501(15) yes
C29 . H24 . 3.55(5) no
C29 . H27 . 2.59(5) no
C29 . H33 . 0.95(2) no
C29 . H25 . 1.96(4) no
C29 . H26 . 2.05(4) no
C29 . H32 . 2.05(4) no
C29 . H9 . 1.99(4) no
C29 . H40 . 2.04(5) no
C29 . H41 . 2.02(3) no
C29 . H13 3_546 3.5(2) no
C30 . C31 . 2.44(2) yes
C30 . C32 . 3.33(2) yes
C30 . H27 . 3.39(7) no
C30 . H33 . 1.92(4) no
C30 . H29 1_545 3.5(1) no
C30 . H25 . 0.95(3) no
C30 . H26 . 0.95(2) no
C30 . H32 . 0.95(2) no
C30 . H9 . 3.24(7) no
C30 . H40 . 2.58(7) no
C30 . H41 . 2.71(6) no
C31 . C32 . 2.903(17) yes
C31 . H27 . 2.39(5) no
C31 . H33 . 2.02(3) no
C31 . H25 . 2.59(6) no
C31 . H26 . 2.61(6) no
C31 . H26 3_556 3.58(6) no
C31 . H32 . 3.28(8) no
C31 . H9 . 0.95(2) no
C31 . H9 3_546 3.37(2) no
C31 . H40 . 0.95(2) no
C31 . H40 3_556 3.20(2) no
C31 . H41 . 0.95(2) no
C31 . H43 3_546 3.56(9) no
C32 . C33 . 1.342(14) yes
C32 . C34 . 2.386(15) yes
C32 . C35 . 2.757(13) yes
C32 . C39 . 2.574(15) yes
C32 . H17 . 3.21(5) no
C32 . H27 . 1.12(2) no
C32 . H28 . 3.00(8) no
C32 . H33 . 3.24(6) no
C32 . H29 . 3.29(5) no
C32 . H25 . 3.08(6) no
C32 . H25 1_565 3.31(6) no
C32 . H32 1_565 3.45(8) no
C32 . H9 . 3.03(7) no
C32 . H41 . 2.63(7) no
C32 . H16 . 3.08(6) no
C33 . C34 . 1.411(13) yes
C33 . C35 . 2.409(13) yes
C33 . C39 . 1.556(14) yes
C33 . H17 . 2.07(4) no
C33 . H27 . 2.19(5) no
C33 . H28 . 1.85(4) no
C33 . H29 . 3.26(7) no
C33 . H25 1_565 3.24(9) no
C33 . H32 1_565 3.4(1) no
C33 . H16 . 2.04(4) no
C34 . C35 . 1.386(13) yes
C34 . C36 . 2.533(15) yes
C34 . C37 . 3.095(17) yes
C34 . C38 . 3.031(15) yes
C34 . C39 . 2.500(12) yes
C34 . H17 . 2.65(6) no
C34 . H27 . 3.4(1) no
C34 . H28 . 0.75(1) no
C34 . H34 . 3.29(7) no
C34 . H35 . 2.82(8) no
C34 . H36 . 3.35(7) no
C34 . H31 . 3.13(7) no
C34 . H39 . 2.83(6) no
C34 . H32 1_565 3.4(1) no
C34 . H16 . 2.73(4) no
C35 . C36 . 1.545(15) yes
C35 . C37 . 2.44(2) yes
C35 . C38 . 2.527(19) yes
C35 . H24 . 3.41(6) no
C35 . H28 . 1.89(4) no
C35 . H34 . 2.06(3) no
C35 . H35 . 2.62(9) no
C35 . H36 . 2.60(7) no
C35 . H37 . 3.3(1) no
C35 . H31 . 2.96(7) no
C35 . H38 . 3.28(6) no
C35 . H39 . 2.50(6) no
C35 . H32 1_565 3.4(1) no
C36 . C37 . 1.46(3) yes
C36 . C38 . 1.46(2) yes
C36 . H28 . 2.67(6) no
C36 . H34 . 0.95(3) no
C36 . H35 . 1.98(7) no
C36 . H36 . 2.00(6) no
C36 . H37 . 1.99(6) no
C36 . H31 . 1.99(6) no
C36 . H38 . 2.00(5) no
C36 . H39 . 1.98(6) no
C37 . C38 . 2.36(2) yes
C37 . H4 2_657 3.5(2) no
C37 . H17 2_657 3.5(1) no
C37 . H28 . 2.97(6) no
C37 . H34 . 1.96(7) no
C37 . H35 . 0.95(4) no
C37 . H36 . 0.95(2) no
C37 . H37 . 0.95(2) no
C37 . H31 . 2.35(6) no
C37 . H38 . 2.81(8) no
C37 . H39 . 3.12(8) no
C38 . H3 1_655 3.5(4) no
C38 . H17 2_667 3.1(1) no
C38 . H28 . 3.00(6) no
C38 . H34 . 1.98(6) no
C38 . H35 . 2.55(8) no
C38 . H36 . 3.20(8) no
C38 . H36 1_565 3.05(8) no
C38 . H37 . 2.52(7) no
C38 . H31 . 0.95(2) no
C38 . H38 . 0.95(2) no
C38 . H39 . 0.95(2) no
C38 . H44 1_565 3.2(1) no
C39 . H4 . 2.80(6) no
C39 . H17 . 0.95(2) no
C39 . H27 . 2.91(5) no
C39 . H28 . 2.52(4) no
C39 . H29 . 2.68(7) no
C39 . H31 2_667 3.0(1) no
C39 . H25 1_565 3.5(1) no
C39 . H16 . 0.95(2) no

loop_
_geom_torsion_atom_site_label_1
_geom_torsion_site_symmetry_1
_geom_torsion_atom_site_label_2
_geom_torsion_site_symmetry_2
_geom_torsion_atom_site_label_3
_geom_torsion_site_symmetry_3
_geom_torsion_atom_site_label_4
_geom_torsion_site_symmetry_4
_geom_torsion
_geom_torsion_publ_flag
C27 . N1 . C26 . C20 . -178.1(1) yes
C26 . N1 . C27 . C28 . 88.9(2) yes
C26 . N1 . C27 . C35 . -93.5(2) yes
C8 . N2 . C7 . C1 . 179.1(1) yes
C7 . N2 . C8 . C9 . 109.5(2) yes
C7 . N2 . C8 . C16 . -75.6(2) yes
C6 . C1 . C2 . O1 . 179.1(1) yes
C6 . C1 . C2 . C3 . 0.8(2) yes
C7 . C1 . C2 . O1 . -2.3(2) yes
C7 . C1 . C2 . C3 . 179.4(1) yes
C2 . C1 . C6 . C5 . -1.2(2) yes
C7 . C1 . C6 . C5 . -179.8(1) yes
C2 . C1 . C7 . N2 . 0.2(2) yes
C6 . C1 . C7 . N2 . 178.8(1) yes
O1 . C2 . C3 . C4 . -178.0(1) yes
C1 . C2 . C3 . C4 . 0.3(3) yes
C2 . C3 . C4 . C5 . -1.1(3) yes
C3 . C4 . C5 . C6 . 0.8(3) yes
C4 . C5 . C6 . C1 . 0.4(3) yes
N2 . C8 . C9 . C10 . -6.3(2) yes
N2 . C8 . C9 . C13 . 178.9(1) yes
C16 . C8 . C9 . C10 . 179.0(1) yes
C16 . C8 . C9 . C13 . 4.2(2) yes
N2 . C8 . C16 . C15 . -179.1(1) yes
N2 . C8 . C16 . C17 . 0.8(2) yes
C9 . C8 . C16 . C15 . -4.5(2) yes
C9 . C8 . C16 . C17 . 175.4(1) yes
C8 . C9 . C10 . C11 . 136.3(2) yes
C8 . C9 . C10 . C12 . -96.2(2) yes
C13 . C9 . C10 . C11 . -49.0(2) yes
C13 . C9 . C10 . C12 . 78.4(2) yes
C8 . C9 . C13 . C14 . -2.0(2) yes
C10 . C9 . C13 . C14 . -176.9(2) yes
C9 . C13 . C14 . C15 . 0.3(2) yes
C9 . C13 . C14 . C39 . 178.1(1) yes
C13 . C14 . C15 . C16 . -0.6(2) yes
C39 . C14 . C15 . C16 . -178.4(1) yes
C13 . C14 . C39 . C33 . 103.9(2) yes
C15 . C14 . C39 . C33 . -78.3(2) yes
C14 . C15 . C16 . C8 . 2.6(2) yes
C14 . C15 . C16 . C17 . -177.3(1) yes
C8 . C16 . C17 . C18 . -97.8(2) yes
C8 . C16 . C17 . C19 . 139.2(2) yes
C15 . C16 . C17 . C18 . 82.1(2) yes
C15 . C16 . C17 . C19 . -40.9(2) yes
C25 . C20 . C21 . O2 . 178.8(1) yes
C25 . C20 . C21 . C22 . 1.7(2) yes
C26 . C20 . C21 . O2 . -3.0(2) yes
C26 . C20 . C21 . C22 . 179.8(1) yes
C21 . C20 . C25 . C24 . -2.1(2) yes
C26 . C20 . C25 . C24 . 179.8(1) yes
C21 . C20 . C26 . N1 . -0.6(2) yes
C25 . C20 . C26 . N1 . 177.5(1) yes
O2 . C21 . C22 . C23 . -177.9(1) yes
C20 . C21 . C22 . C23 . -0.7(2) yes
C21 . C22 . C23 . C24 . -0.0(3) yes
C22 . C23 . C24 . C25 . -0.3(3) yes
C23 . C24 . C25 . C20 . 1.4(3) yes
N1 . C27 . C28 . C29 . 0.2(2) yes
N1 . C27 . C28 . C32 . 179.0(1) yes
C35 . C27 . C28 . C29 . -177.4(1) yes
C35 . C27 . C28 . C32 . 1.4(2) yes
N1 . C27 . C35 . C34 . 179.3(1) yes
N1 . C27 . C35 . C36 . 2.1(2) yes
C28 . C27 . C35 . C34 . -3.2(2) yes
C28 . C27 . C35 . C36 . 179.6(2) yes
C27 . C28 . C29 . C30 . 87.3(2) yes
C27 . C28 . C29 . C31 . -146.9(2) yes
C32 . C28 . C29 . C30 . -91.5(2) yes
C32 . C28 . C29 . C31 . 34.3(2) yes
C27 . C28 . C32 . C33 . 2.1(2) yes
C29 . C28 . C32 . C33 . -179.1(1) yes
C28 . C32 . C33 . C34 . -3.6(2) yes
C28 . C32 . C33 . C39 . 174.2(1) yes
C32 . C33 . C34 . C35 . 1.7(2) yes
C39 . C33 . C34 . C35 . -176.3(1) yes
C32 . C33 . C39 . C14 . 8.5(2) yes
C34 . C33 . C39 . C14 . -173.6(2) yes
C33 . C34 . C35 . C27 . 1.7(2) yes
C33 . C34 . C35 . C36 . 178.9(2) yes
C27 . C35 . C36 . C37 . -111.4(2) yes
C27 . C35 . C36 . C38 . 127.2(2) yes
C34 . C35 . C36 . C37 . 71.4(3) yes
C34 . C35 . C36 . C38 . -50.0(3) yes

loop_
_cod_related_entry_id
_cod_related_entry_database
_cod_related_entry_code
1 ChemSpider 30653343
